data_4084329
loop_
_publ_author_name
'Shupp, John P.'
'Kinne, Adam S.'
'Arman, Hadi D.'
'Tonzetich, Zachary J.'

_publ_section_title
;
 Synthesis and Characterization of Molybdenum(0) and Tungsten(0) Complexes
 of Tetramethylthiourea: Single-Source Precursors for MoS2and WS2
;
_journal_issue 19
_journal_name_full Organometallics
_journal_page_first 5238
_journal_paper_doi 10.1021/om500567y
_journal_volume 33
_journal_year 2014
_chemical_formula_moiety 'C10 H12 Mo N2 O5 S'
_chemical_formula_sum 'C10 H12 Mo N2 O5 S'
_chemical_formula_weight 368.22
_chemical_name_systematic
; 
 ? 
;
_space_group_IT_number 14
_symmetry_cell_setting monoclinic
_symmetry_space_group_name_Hall '-P 2ybc'
_symmetry_space_group_name_H-M 'P 1 21/c 1'
_atom_sites_solution_hydrogens geom
_atom_sites_solution_primary direct
_atom_sites_solution_secondary difmap
_audit_creation_method SHELXL-97
_cell_angle_alpha 90.00
_cell_angle_beta 109.6600(10)
_cell_angle_gamma 90.00
_cell_formula_units_Z 4
_cell_length_a 9.8390(10)
_cell_length_b 10.6384(5)
_cell_length_c 14.3880(10)
_cell_measurement_reflns_used 5761
_cell_measurement_temperature 98(2)
_cell_measurement_theta_max 27.5
_cell_measurement_theta_min 3.1
_cell_volume 1418.22(19)
_computing_cell_refinement
;
CrystalClear-SM Expert 2.0 r5 (Rigaku, 2010)
;
_computing_data_collection
;
CrystalClear-SM Expert 2.0 r5 (Rigaku, 2010)
;
_computing_data_reduction
;
CrystalClear-SM Expert 2.0 r5 (Rigaku, 2010)
;
_diffrn_ambient_temperature 98(2)
_diffrn_detector_area_resol_mean 28.5714
_diffrn_measured_fraction_theta_full 0.995
_diffrn_measured_fraction_theta_max 0.995
_diffrn_measurement_device_type
;
Saturn724 (2x2 bin mode)
;
_diffrn_measurement_method \w
_diffrn_radiation_monochromator graphite
_diffrn_radiation_source 'sealed tube'
_diffrn_radiation_type MoK\a
_diffrn_radiation_wavelength 0.71073
_diffrn_reflns_av_R_equivalents 0.0266
_diffrn_reflns_av_sigmaI/netI 0.0349
_diffrn_reflns_limit_h_max 12
_diffrn_reflns_limit_h_min -12
_diffrn_reflns_limit_k_max 13
_diffrn_reflns_limit_k_min -10
_diffrn_reflns_limit_l_max 18
_diffrn_reflns_limit_l_min -8
_diffrn_reflns_number 6425
_diffrn_reflns_reduction_process 'Lp corrections applied'
_diffrn_reflns_theta_full 27.48
_diffrn_reflns_theta_max 27.48
_diffrn_reflns_theta_min 3.07
_diffrn_standards_decay_% <1
_diffrn_standards_interval_count 0
_diffrn_standards_number 0
_exptl_absorpt_coefficient_mu 1.088
_exptl_absorpt_correction_T_max 1.000
_exptl_absorpt_correction_T_min 0.567
_exptl_absorpt_correction_type multi-scan
_exptl_absorpt_process_details 'ABSCOR (Higashi, 1995)'
_exptl_crystal_colour yellow
_exptl_crystal_density_diffrn 1.725
_exptl_crystal_density_method 'not measured'
_exptl_crystal_description platelet
_exptl_crystal_F_000 736
_exptl_crystal_size_max 0.40
_exptl_crystal_size_mid 0.30
_exptl_crystal_size_min 0.05
_refine_diff_density_max 0.723
_refine_diff_density_min -1.403
_refine_diff_density_rms 0.106
_refine_ls_extinction_method none
_refine_ls_goodness_of_fit_ref 0.993
_refine_ls_hydrogen_treatment constr
_refine_ls_matrix_type full
_refine_ls_number_parameters 172
_refine_ls_number_reflns 3235
_refine_ls_number_restraints 0
_refine_ls_restrained_S_all 0.993
_refine_ls_R_factor_all 0.0344
_refine_ls_R_factor_gt 0.0313
_refine_ls_shift/su_max 0.001
_refine_ls_shift/su_mean 0.000
_refine_ls_structure_factor_coef Fsqd
_refine_ls_weighting_details 'calc w=1/[\s^2^(Fo^2^)+(0.0500P)^2^+2.0000P] where P=(Fo^2^+2Fc^2^)/3'
_refine_ls_weighting_scheme calc
_refine_ls_wR_factor_gt 0.0832
_refine_ls_wR_factor_ref 0.0856
_reflns_number_gt 2960
_reflns_number_total 3235
_reflns_threshold_expression >2sigma(I)
_cod_data_source_file om500567y_si_002.cif
_cod_data_source_block '[Mo(CO)5(TMTU)]'
_cod_depositor_comments 'Adding full bibliography for 4084329--4084332.cif.'
_cod_original_sg_symbol_H-M P2(1)/c
_cod_database_code 4084329

loop_
_symmetry_equiv_pos_as_xyz
'x, y, z'
'-x, y+1/2, -z+1/2'
'-x, -y, -z'
'x, -y-1/2, z-1/2'

loop_
_atom_site_label
_atom_site_type_symbol
_atom_site_fract_x
_atom_site_fract_y
_atom_site_fract_z
_atom_site_U_iso_or_equiv
_atom_site_adp_type
_atom_site_occupancy
_atom_site_symmetry_multiplicity
_atom_site_calc_flag
_atom_site_refinement_flags
Mo1 Mo 0.19920(2) 0.308477(19) 0.438993(14) 0.01678(9) Uani 1 1 d .
S1 S 0.42278(6) 0.16732(6) 0.51810(4) 0.01796(13) Uani 1 1 d .
O1 O 0.3836(3) 0.5303(2) 0.57062(15) 0.0352(5) Uani 1 1 d .
O2 O 0.3060(2) 0.4183(2) 0.26931(15) 0.0316(4) Uani 1 1 d .
O3 O -0.0816(3) 0.4695(2) 0.36648(18) 0.0446(6) Uani 1 1 d .
O4 O -0.0022(2) 0.0977(2) 0.30326(17) 0.0405(5) Uani 1 1 d .
O5 O 0.0960(2) 0.2315(2) 0.61766(15) 0.0342(5) Uani 1 1 d .
N1 N 0.6821(2) 0.18151(19) 0.50031(16) 0.0197(4) Uani 1 1 d .
N2 N 0.4960(2) 0.1460(2) 0.35469(15) 0.0197(4) Uani 1 1 d .
C1 C 0.5401(3) 0.1654(2) 0.45220(18) 0.0165(4) Uani 1 1 d .
C2 C 0.7381(3) 0.2456(3) 0.59558(19) 0.0258(5) Uani 1 1 d .
H2A H 0.6601 0.2856 0.6101 0.039 Uiso 1 1 calc R
H2B H 0.8074 0.3078 0.5929 0.039 Uiso 1 1 calc R
H2C H 0.7837 0.1855 0.6462 0.039 Uiso 1 1 calc R
C3 C 0.7913(3) 0.1173(3) 0.4696(2) 0.0256(5) Uani 1 1 d .
H3A H 0.7459 0.0779 0.4067 0.038 Uiso 1 1 calc R
H3B H 0.8385 0.0546 0.5176 0.038 Uiso 1 1 calc R
H3C H 0.8612 0.1773 0.4642 0.038 Uiso 1 1 calc R
C4 C 0.5688(3) 0.2018(3) 0.2905(2) 0.0264(6) Uani 1 1 d .
H4A H 0.6524 0.2474 0.3300 0.040 Uiso 1 1 calc R
H4B H 0.5038 0.2580 0.2444 0.040 Uiso 1 1 calc R
H4C H 0.5977 0.1363 0.2551 0.040 Uiso 1 1 calc R
C5 C 0.3669(3) 0.0735(3) 0.30284(19) 0.0240(5) Uani 1 1 d .
H5A H 0.3260 0.0403 0.3497 0.036 Uiso 1 1 calc R
H5B H 0.3920 0.0055 0.2678 0.036 Uiso 1 1 calc R
H5C H 0.2976 0.1269 0.2569 0.036 Uiso 1 1 calc R
C6 C 0.3176(3) 0.4500(2) 0.52446(19) 0.0231(5) Uani 1 1 d .
C7 C 0.2671(3) 0.3750(2) 0.32819(19) 0.0221(5) Uani 1 1 d .
C8 C 0.0242(3) 0.4139(3) 0.3929(2) 0.0278(6) Uani 1 1 d .
C9 C 0.0749(3) 0.1697(3) 0.3516(2) 0.0243(5) Uani 1 1 d .
C10 C 0.1348(3) 0.2557(3) 0.55391(18) 0.0222(5) Uani 1 1 d .

loop_
_atom_site_aniso_label
_atom_site_aniso_U_11
_atom_site_aniso_U_22
_atom_site_aniso_U_33
_atom_site_aniso_U_23
_atom_site_aniso_U_13
_atom_site_aniso_U_12
Mo1 0.01314(13) 0.01963(14) 0.01524(13) 0.00017(7) 0.00170(9) 0.00213(7)
S1 0.0139(3) 0.0238(3) 0.0151(3) 0.0028(2) 0.0035(2) 0.0023(2)
O1 0.0433(13) 0.0305(11) 0.0288(10) -0.0069(9) 0.0079(9) -0.0085(9)
O2 0.0357(11) 0.0321(10) 0.0264(10) 0.0046(8) 0.0095(9) -0.0046(9)
O3 0.0360(12) 0.0582(15) 0.0372(12) 0.0100(11) 0.0093(10) 0.0289(11)
O4 0.0301(11) 0.0517(14) 0.0379(12) -0.0154(11) 0.0089(10) -0.0155(10)
O5 0.0231(10) 0.0554(14) 0.0229(10) 0.0037(9) 0.0063(8) -0.0055(10)
N1 0.0155(10) 0.0251(11) 0.0179(10) -0.0011(8) 0.0050(8) -0.0005(8)
N2 0.0204(10) 0.0219(10) 0.0156(9) -0.0004(8) 0.0044(8) 0.0003(8)
C1 0.0167(11) 0.0145(10) 0.0173(11) 0.0007(8) 0.0043(9) 0.0021(9)
C2 0.0195(12) 0.0339(15) 0.0200(12) -0.0041(10) 0.0013(10) -0.0058(11)
C3 0.0155(11) 0.0288(13) 0.0332(14) -0.0037(11) 0.0090(10) -0.0004(10)
C4 0.0357(16) 0.0259(13) 0.0212(13) 0.0024(10) 0.0142(12) 0.0036(11)
C5 0.0230(13) 0.0249(13) 0.0187(11) -0.0041(10) 0.0000(10) 0.0017(10)
C6 0.0272(13) 0.0206(12) 0.0206(12) 0.0032(10) 0.0069(10) 0.0029(10)
C7 0.0204(12) 0.0196(12) 0.0223(12) -0.0019(9) 0.0020(10) -0.0007(9)
C8 0.0275(14) 0.0342(14) 0.0212(12) 0.0009(11) 0.0076(10) 0.0086(11)
C9 0.0184(12) 0.0303(13) 0.0225(12) -0.0021(10) 0.0047(10) -0.0014(10)
C10 0.0112(11) 0.0290(13) 0.0203(12) -0.0001(10) -0.0027(9) 0.0012(9)

loop_
_atom_type_symbol
_atom_type_description
_atom_type_scat_dispersion_real
_atom_type_scat_dispersion_imag
_atom_type_scat_source
C C 0.0033 0.0016 'International Tables Vol C Tables 4.2.6.8 and 6.1.1.4'
H H 0.0000 0.0000 'International Tables Vol C Tables 4.2.6.8 and 6.1.1.4'
N N 0.0061 0.0033 'International Tables Vol C Tables 4.2.6.8 and 6.1.1.4'
O O 0.0106 0.0060 'International Tables Vol C Tables 4.2.6.8 and 6.1.1.4'
S S 0.1246 0.1234 'International Tables Vol C Tables 4.2.6.8 and 6.1.1.4'
Mo Mo -1.6832 0.6857 'International Tables Vol C Tables 4.2.6.8 and 6.1.1.4'

loop_
_geom_angle_atom_site_label_1
_geom_angle_atom_site_label_2
_geom_angle_atom_site_label_3
_geom_angle
C8 Mo1 C10 87.40(11)
C8 Mo1 C6 92.27(11)
C10 Mo1 C6 89.12(10)
C8 Mo1 C7 91.05(11)
C10 Mo1 C7 175.61(10)
C6 Mo1 C7 86.84(10)
C8 Mo1 C9 86.02(12)
C10 Mo1 C9 90.87(11)
C6 Mo1 C9 178.29(11)
C7 Mo1 C9 93.12(10)
C8 Mo1 S1 173.46(8)
C10 Mo1 S1 86.20(7)
C6 Mo1 S1 86.26(7)
C7 Mo1 S1 95.23(7)
C9 Mo1 S1 95.44(8)
C1 S1 Mo1 113.11(8)
C1 N1 C3 121.8(2)
C1 N1 C2 122.7(2)
C3 N1 C2 114.7(2)
C1 N2 C5 122.5(2)
C1 N2 C4 122.8(2)
C5 N2 C4 114.6(2)
N2 C1 N1 118.3(2)
N2 C1 S1 122.52(19)
N1 C1 S1 119.17(18)
N1 C2 H2A 109.5
N1 C2 H2B 109.5
H2A C2 H2B 109.5
N1 C2 H2C 109.5
H2A C2 H2C 109.5
H2B C2 H2C 109.5
N1 C3 H3A 109.5
N1 C3 H3B 109.5
H3A C3 H3B 109.5
N1 C3 H3C 109.5
H3A C3 H3C 109.5
H3B C3 H3C 109.5
N2 C4 H4A 109.5
N2 C4 H4B 109.5
H4A C4 H4B 109.5
N2 C4 H4C 109.5
H4A C4 H4C 109.5
H4B C4 H4C 109.5
N2 C5 H5A 109.5
N2 C5 H5B 109.5
H5A C5 H5B 109.5
N2 C5 H5C 109.5
H5A C5 H5C 109.5
H5B C5 H5C 109.5
O1 C6 Mo1 178.7(2)
O2 C7 Mo1 176.1(2)
O3 C8 Mo1 176.3(3)
O4 C9 Mo1 175.1(2)
O5 C10 Mo1 176.9(2)

loop_
_geom_bond_atom_site_label_1
_geom_bond_atom_site_label_2
_geom_bond_distance
Mo1 C8 1.973(3)
Mo1 C10 2.039(3)
Mo1 C6 2.042(3)
Mo1 C7 2.051(3)
Mo1 C9 2.055(3)
Mo1 S1 2.5894(6)
S1 C1 1.723(2)
O1 C6 1.141(3)
O2 C7 1.138(3)
O3 C8 1.146(4)
O4 C9 1.136(3)
O5 C10 1.135(3)
N1 C1 1.345(3)
N1 C3 1.462(3)
N1 C2 1.463(3)
N2 C1 1.338(3)
N2 C5 1.459(3)
N2 C4 1.471(3)
C2 H2A 0.9600
C2 H2B 0.9600
C2 H2C 0.9600
C3 H3A 0.9600
C3 H3B 0.9600
C3 H3C 0.9600
C4 H4A 0.9600
C4 H4B 0.9600
C4 H4C 0.9600
C5 H5A 0.9600
C5 H5B 0.9600
C5 H5C 0.9600
